data_4509528
loop_
_publ_author_name
'Niu, Jingyang'
'Wang, Kaihua'
'Chen, Huanni'
'Zhao, Junwei'
'Ma, Pengtao'
'Wang, Jingping'
'Li, Mingxue'
'Bai, Yan'
'Dang, Dongbin'

_publ_section_title
;
 Assembly Chemistry between Lanthanide Cations and Monovacant Keggin
 Polyoxotungstates: Two Types of Lanthanide Substituted Phosphotungstates
 [{(\a-PW11O39H)Ln(H2O)3}2]6&#x2212;and
 [{(\a-PW11O39)Ln(H2O)(\h2,\m-1,1)-CH3COO}2]10&#x2212;
;
_journal_issue 10
_journal_name_full 'Crystal Growth &amp; Design'
_journal_page_first 4362
_journal_paper_doi 10.1021/cg900248j
_journal_volume 9
_journal_year 2009
_chemical_formula_sum 'C24 H98 Gd2 N6 O90 P2 W22'
_chemical_formula_weight 6332.22
_chemical_name_systematic
; 
 ? 
;
_space_group_IT_number 14
_symmetry_cell_setting monoclinic
_symmetry_space_group_name_Hall '-P 2ybc'
_symmetry_space_group_name_H-M 'P 1 21/c 1'
_atom_sites_solution_hydrogens geom
_atom_sites_solution_primary direct
_atom_sites_solution_secondary difmap
_audit_creation_method SHELXL-97
_cell_angle_alpha 90.00
_cell_angle_beta 101.0260(10)
_cell_angle_gamma 90.00
_cell_formula_units_Z 2
_cell_length_a 13.0146(8)
_cell_length_b 22.2158(13)
_cell_length_c 21.0096(12)
_cell_measurement_reflns_used 4022
_cell_measurement_temperature 296(2)
_cell_measurement_theta_max 25.74
_cell_measurement_theta_min 2.23
_cell_volume 5962.4(6)
_computing_cell_refinement 'Bruker SMART'
_computing_data_collection 'Bruker SMART'
_computing_data_reduction 'Bruker SAINT'
_computing_molecular_graphics 'Bruker SHELXTL'
_computing_publication_material 'Bruker SHELXTL'
_computing_structure_refinement 'SHELXL-97 (Sheldrick, 1997)'
_computing_structure_solution 'SHELXS-97 (Sheldrick, 1990)'
_diffrn_ambient_temperature 296(2)
_diffrn_measured_fraction_theta_full 0.970
_diffrn_measured_fraction_theta_max 0.970
_diffrn_measurement_device_type 'CCD area detector'
_diffrn_measurement_method 'phi and omega scans'
_diffrn_radiation_monochromator graphite
_diffrn_radiation_source 'fine-focus sealed tube'
_diffrn_radiation_type MoK\a
_diffrn_radiation_wavelength 0.71073
_diffrn_reflns_av_R_equivalents 0.0898
_diffrn_reflns_av_sigmaI/netI 0.1059
_diffrn_reflns_limit_h_max 15
_diffrn_reflns_limit_h_min -15
_diffrn_reflns_limit_k_max 26
_diffrn_reflns_limit_k_min -25
_diffrn_reflns_limit_l_max 24
_diffrn_reflns_limit_l_min -21
_diffrn_reflns_number 29628
_diffrn_reflns_theta_full 25.00
_diffrn_reflns_theta_max 25.00
_diffrn_reflns_theta_min 1.83
_exptl_absorpt_coefficient_mu 22.340
_exptl_absorpt_correction_T_max 0.2135
_exptl_absorpt_correction_T_min 0.0839
_exptl_absorpt_correction_type empirical
_exptl_absorpt_process_details SADABS
_exptl_crystal_colour colorless
_exptl_crystal_density_diffrn 3.527
_exptl_crystal_density_meas 0
_exptl_crystal_density_method 'not measured'
_exptl_crystal_description rhombic
_exptl_crystal_F_000 5580
_exptl_crystal_size_max 0.22
_exptl_crystal_size_mid 0.14
_exptl_crystal_size_min 0.10
_refine_diff_density_max 4.991
_refine_diff_density_min -1.676
_refine_diff_density_rms 0.269
_refine_ls_extinction_method none
_refine_ls_goodness_of_fit_ref 0.901
_refine_ls_hydrogen_treatment constr
_refine_ls_matrix_type full
_refine_ls_number_parameters 621
_refine_ls_number_reflns 10211
_refine_ls_number_restraints 56
_refine_ls_restrained_S_all 0.902
_refine_ls_R_factor_all 0.0896
_refine_ls_R_factor_gt 0.0506
_refine_ls_shift/su_max 0.003
_refine_ls_shift/su_mean 0.000
_refine_ls_structure_factor_coef Fsqd
_refine_ls_weighting_details 'calc w=1/[\s^2^(Fo^2^)+(0.0000P)^2^+0.0000P] where P=(Fo^2^+2Fc^2^)/3'
_refine_ls_weighting_scheme calc
_refine_ls_wR_factor_gt 0.0817
_refine_ls_wR_factor_ref 0.0889
_reflns_number_gt 5982
_reflns_number_total 10211
_reflns_threshold_expression >2sigma(I)
_cod_data_source_file cg900248jsup3.cif
_cod_data_source_block njy1
_cod_original_sg_symbol_H-M P2(1)/c
_cod_database_code 4509528

loop_
_symmetry_equiv_pos_as_xyz
'x, y, z'
'-x, y+1/2, -z+1/2'
'-x, -y, -z'
'x, -y-1/2, z-1/2'

loop_
_atom_site_label
_atom_site_type_symbol
_atom_site_fract_x
_atom_site_fract_y
_atom_site_fract_z
_atom_site_U_iso_or_equiv
_atom_site_adp_type
_atom_site_occupancy
_atom_site_symmetry_multiplicity
_atom_site_calc_flag
_atom_site_refinement_flags
W1 W 0.13204(3) 0.469569(18) 0.09342(2) 0.04685(13) Uani 1 1 d .
W2 W 0.34011(3) 0.681185(18) 0.33919(2) 0.04687(13) Uani 1 1 d .
W3 W 0.15287(3) 0.434132(17) 0.25485(2) 0.04454(13) Uani 1 1 d .
W4 W 0.37472(3) 0.443347(18) 0.19237(2) 0.04477(13) Uani 1 1 d .
W5 W 0.48138(3) 0.554402(18) 0.31976(2) 0.04572(13) Uani 1 1 d .
W6 W -0.00490(3) 0.571452(19) 0.27194(2) 0.04990(13) Uani 1 1 d .
W7 W 0.46707(3) 0.592914(19) 0.14657(2) 0.04921(12) Uani 1 1 d U
W8 W 0.07785(3) 0.706152(18) 0.23051(2) 0.05090(14) Uani 1 1 d .
W9 W 0.25708(3) 0.543985(18) 0.38126(2) 0.04756(13) Uani 1 1 d .
W10 W 0.22247(3) 0.617369(19) 0.04954(2) 0.05000(13) Uani 1 1 d U
W11 W 0.32580(4) 0.718452(18) 0.16726(2) 0.05098(14) Uani 1 1 d .
Gd1 Gd -0.06582(4) 0.60782(2) 0.08965(3) 0.05123(14) Uani 1 1 d DU
P1 P 0.23283(19) 0.57883(10) 0.21473(12) 0.0358(7) Uani 1 1 d .
O1 O 0.2981(4) 0.5854(2) 0.2824(3) 0.0387(18) Uani 1 1 d .
O1W O 0.4816(6) 0.6622(4) 0.9758(4) 0.094(3) Uani 1 1 d .
O2W O 0.5936(8) 0.5307(5) -0.0103(5) 0.035(3) Uani 0.50 1 d PU
O3W O 0.1813(12) 0.2853(5) 0.3786(8) 0.088(6) Uani 0.50 1 d P
O4W O 0.3223(8) 0.3253(5) 0.0474(5) 0.035(3) Uani 0.50 1 d PU
O5W O 0.0182(12) 0.6885(7) -0.0909(7) 0.072(4) Uani 0.50 1 d PU
O2 O 0.1905(5) 0.7246(2) 0.1872(3) 0.047(2) Uani 1 1 d .
O3 O 0.2840(5) 0.6117(2) 0.1669(3) 0.0428(19) Uani 1 1 d .
O4 O 0.2254(4) 0.5128(2) 0.1964(3) 0.0355(17) Uani 1 1 d .
O5 O 0.2859(4) 0.4041(3) 0.2409(3) 0.0412(18) Uani 1 1 d .
O6 O 0.4078(4) 0.5271(2) 0.3830(3) 0.0379(18) Uani 1 1 d .
O7 O 0.4342(5) 0.4845(2) 0.2698(3) 0.046(2) Uani 1 1 d .
O8 O 0.3005(5) 0.6266(3) 0.4009(3) 0.0435(19) Uani 1 1 d .
O9 O 0.1234(4) 0.6044(2) 0.2148(3) 0.0408(19) Uani 1 1 d .
O10 O 0.1249(5) 0.5685(3) 0.3459(3) 0.054(2) Uani 1 1 d .
O11 O 0.2314(5) 0.4738(3) 0.3292(3) 0.048(2) Uani 1 1 d .
O12 O 0.1027(5) 0.4197(3) 0.1644(3) 0.048(2) Uani 1 1 d .
O13 O 0.2035(5) 0.6976(3) 0.3051(3) 0.054(2) Uani 1 1 d .
O14 O 0.4553(5) 0.6779(3) 0.1573(3) 0.050(2) Uani 1 1 d .
O15 O 0.0454(5) 0.4923(3) 0.2549(4) 0.058(2) Uani 1 1 d .
O16 O 0.4261(5) 0.5099(3) 0.1493(3) 0.061(2) Uani 1 1 d .
O17 O 0.0075(5) 0.6551(3) 0.2849(3) 0.047(2) Uani 1 1 d .
O18 O 0.4967(5) 0.5883(3) 0.2390(3) 0.053(2) Uani 1 1 d .
O19 O 0.2755(5) 0.4291(3) 0.1152(3) 0.050(2) Uani 1 1 d .
O20 O 0.0271(4) 0.5188(3) 0.0972(3) 0.052(2) Uani 1 1 d .
O22 O 0.6063(5) 0.5354(3) 0.3569(3) 0.054(2) Uani 1 1 d .
O23 O -0.0857(5) 0.5778(3) 0.1938(2) 0.0517(4) Uani 1 1 d DU
O24 O 0.2066(5) 0.5320(3) 0.0576(3) 0.052(2) Uani 1 1 d .
O25 O 0.4733(5) 0.6332(3) 0.3513(4) 0.058(2) Uani 1 1 d .
O26 O -0.0140(5) 0.6910(3) 0.1585(3) 0.053(2) Uani 1 1 d .
O27 O 0.0971(3) 0.6292(3) 0.0641(3) 0.0517(4) Uani 1 1 d DU
O28 O -0.0954(5) 0.5540(3) 0.3188(3) 0.058(2) Uani 1 1 d .
O29 O 0.3721(5) 0.7052(3) 0.2594(3) 0.056(2) Uani 1 1 d .
O30 O 0.3794(5) 0.5985(3) 0.0674(3) 0.0499(3) Uani 1 1 d U
O31 O 0.0854(5) 0.4251(3) 0.0254(3) 0.056(2) Uani 1 1 d .
O32 O 0.1094(6) 0.3739(3) 0.2892(4) 0.073(3) Uani 1 1 d .
O33 O 0.4599(6) 0.3875(3) 0.1863(3) 0.061(2) Uani 1 1 d .
O34 O 0.2699(5) 0.6974(3) 0.0785(3) 0.062(2) Uani 1 1 d .
O35 O 0.3781(6) 0.7409(3) 0.3878(3) 0.056(2) Uani 1 1 d .
O36 O 0.5890(5) 0.5891(3) 0.1273(3) 0.062(2) Uani 1 1 d .
O37 O 0.0438(5) 0.7760(3) 0.2525(4) 0.068(3) Uani 1 1 d .
O38 O 0.3590(6) 0.7908(3) 0.1577(4) 0.079(3) Uani 1 1 d .
O40 O 0.2073(6) 0.6244(3) -0.0307(4) 0.070(3) Uani 1 1 d .
O41 O 0.2457(6) 0.5176(3) 0.4576(4) 0.072(3) Uani 1 1 d .
O42 O -0.2040(7) 0.5331(5) 0.0665(4) 0.111(4) Uani 1 1 d .
O47 O -0.2499(7) 0.6521(4) 0.0867(4) 0.101(3) Uani 1 1 d .
O51 O -0.1034(9) 0.6960(3) 0.0157(4) 0.116(4) Uani 1 1 d .
N1 N 0.7199(11) 0.7226(6) 0.2948(7) 0.1268(9) Uiso 1 1 d U
N2 N 0.74669(6) 0.41073(16) 0.20583(8) 0.103 Uiso 1 1 d DU
N3 N 0.5332(9) 0.8646(4) 0.0588(5) 0.086(4) Uani 1 1 d .
C1 C 0.7348(12) 0.6759(7) 0.3422(3) 0.1300(13) Uiso 1 1 d DU
H1A H 0.7329 0.6927 0.3841 0.195 Uiso 1 1 calc R
H1B H 0.8013 0.6570 0.3431 0.195 Uiso 1 1 calc R
H1C H 0.6800 0.6466 0.3314 0.195 Uiso 1 1 calc R
C2 C 0.7289(12) 0.6750(7) 0.2370(3) 0.1289(13) Uiso 1 1 d DU
H2A H 0.7985 0.6587 0.2438 0.193 Uiso 1 1 calc R
H2B H 0.7139 0.6953 0.1959 0.193 Uiso 1 1 calc R
H2C H 0.6795 0.6429 0.2373 0.193 Uiso 1 1 calc R
C3 C 0.8090(11) 0.7647(6) 0.3177(8) 0.129(7) Uani 1 1 d .
H3A H 0.7947 0.7880 0.3535 0.194 Uiso 1 1 calc R
H3B H 0.8173 0.7913 0.2829 0.194 Uiso 1 1 calc R
H3C H 0.8722 0.7420 0.3312 0.194 Uiso 1 1 calc R
C4 C 0.6066(11) 0.7508(7) 0.2847(8) 0.118 Uiso 1 1 d .
H4A H 0.6019 0.7770 0.3203 0.177 Uiso 1 1 calc R
H4B H 0.5558 0.7191 0.2826 0.177 Uiso 1 1 calc R
H4C H 0.5932 0.7733 0.2449 0.177 Uiso 1 1 calc R
C5 C 0.84929(8) 0.4162(4) 0.18580(12) 0.097(5) Uani 1 1 d D
H5A H 0.9042 0.4072 0.2220 0.145 Uiso 1 1 calc R
H5B H 0.8579 0.4566 0.1713 0.145 Uiso 1 1 calc R
H5C H 0.8523 0.3886 0.1511 0.145 Uiso 1 1 calc R
C6 C 0.7087(8) 0.34970(19) 0.1917(5) 0.122(6) Uani 1 1 d D
H6A H 0.7359 0.3240 0.2277 0.183 Uiso 1 1 calc R
H6B H 0.7315 0.3353 0.1536 0.183 Uiso 1 1 calc R
H6C H 0.6336 0.3495 0.1844 0.183 Uiso 1 1 calc R
C7 C 0.7163(8) 0.4386(5) 0.2624(3) 0.123 Uiso 1 1 d D
H7A H 0.7645 0.4267 0.3008 0.184 Uiso 1 1 calc R
H7B H 0.6470 0.4258 0.2654 0.184 Uiso 1 1 calc R
H7C H 0.7175 0.4816 0.2581 0.184 Uiso 1 1 calc R
C8 C 0.6786(7) 0.4400(3) 0.1507(4) 0.1082(12) Uiso 1 1 d DU
H8A H 0.6986 0.4815 0.1486 0.162 Uiso 1 1 calc R
H8B H 0.6071 0.4378 0.1562 0.162 Uiso 1 1 calc R
H8C H 0.6855 0.4200 0.1112 0.162 Uiso 1 1 calc R
C9 C 0.5909(9) 0.8639(5) 0.1261(6) 0.095(5) Uani 1 1 d .
H9A H 0.5484 0.8458 0.1535 0.142 Uiso 1 1 calc R
H9B H 0.6079 0.9044 0.1403 0.142 Uiso 1 1 calc R
H9C H 0.6542 0.8411 0.1286 0.142 Uiso 1 1 calc R
C10 C 0.5115(12) 0.7995(6) 0.0374(8) 0.117(5) Uiso 1 1 d .
H10A H 0.4708 0.7803 0.0652 0.176 Uiso 1 1 calc R
H10B H 0.5766 0.7785 0.0399 0.176 Uiso 1 1 calc R
H10C H 0.4734 0.7987 -0.0065 0.176 Uiso 1 1 calc R
C11 C 0.4314(12) 0.9014(7) 0.0539(8) 0.128 Uiso 1 1 d .
H11A H 0.3893 0.8843 0.0822 0.192 Uiso 1 1 calc R
H11B H 0.3932 0.9006 0.0101 0.192 Uiso 1 1 calc R
H11C H 0.4484 0.9423 0.0665 0.192 Uiso 1 1 calc R
C12 C 0.5935(12) 0.8939(7) 0.0184(8) 0.128 Uiso 1 1 d .
H12A H 0.5557 0.8936 -0.0256 0.192 Uiso 1 1 calc R
H12B H 0.6587 0.8731 0.0208 0.192 Uiso 1 1 calc R
H12C H 0.6068 0.9347 0.0326 0.192 Uiso 1 1 calc R

loop_
_atom_site_aniso_label
_atom_site_aniso_U_11
_atom_site_aniso_U_22
_atom_site_aniso_U_33
_atom_site_aniso_U_23
_atom_site_aniso_U_13
_atom_site_aniso_U_12
W1 0.0443(2) 0.0440(2) 0.0471(3) -0.0033(2) -0.0042(2) -0.0004(2)
W2 0.0463(2) 0.0422(2) 0.0475(3) -0.0055(2) -0.0025(2) -0.0030(2)
W3 0.0388(2) 0.0392(2) 0.0533(3) -0.0004(2) 0.00299(19) -0.00367(19)
W4 0.0420(2) 0.0414(2) 0.0485(3) -0.0016(2) 0.00266(19) -0.00069(19)
W5 0.0401(2) 0.0447(2) 0.0482(3) -0.0008(2) -0.00201(19) -0.00195(19)
W6 0.0397(2) 0.0491(2) 0.0609(3) -0.0044(2) 0.0097(2) -0.0012(2)
W7 0.0467(2) 0.0492(2) 0.0522(3) 0.0016(2) 0.01085(19) -0.0057(2)
W8 0.0423(2) 0.0406(2) 0.0657(3) -0.0055(2) 0.0001(2) 0.0013(2)
W9 0.0492(2) 0.0482(2) 0.0436(3) -0.0020(2) 0.0047(2) -0.0027(2)
W10 0.0470(2) 0.0534(2) 0.0482(2) 0.0030(2) 0.00556(19) -0.0046(2)
W11 0.0551(3) 0.0404(2) 0.0551(3) 0.0035(2) 0.0048(2) -0.0063(2)
Gd1 0.0457(2) 0.0471(2) 0.0590(3) -0.0027(2) 0.0054(2) -0.0009(2)
P1 0.0350(13) 0.0333(12) 0.0375(14) -0.0010(11) 0.0029(11) -0.0036(11)
O1 0.035(3) 0.039(3) 0.042(4) -0.009(3) 0.005(3) -0.014(3)
O1W 0.073(5) 0.123(6) 0.090(6) 0.037(5) 0.028(4) 0.028(5)
O2W 0.039(5) 0.051(5) 0.017(4) -0.003(4) 0.011(4) -0.015(4)
O3W 0.070(10) 0.042(7) 0.130(13) 0.059(8) -0.038(9) -0.017(7)
O4W 0.025(5) 0.034(5) 0.039(5) -0.008(4) -0.012(4) 0.004(4)
O5W 0.073(6) 0.083(6) 0.059(6) 0.019(5) 0.006(5) 0.009(5)
O2 0.077(5) 0.025(3) 0.033(4) -0.005(3) -0.002(3) -0.001(3)
O3 0.044(4) 0.043(3) 0.038(4) -0.001(3) -0.002(3) -0.005(3)
O4 0.031(3) 0.047(3) 0.028(3) -0.015(3) 0.004(3) 0.005(3)
O5 0.029(3) 0.058(4) 0.037(4) -0.003(3) 0.008(3) -0.014(3)
O6 0.034(3) 0.044(3) 0.034(4) 0.005(3) 0.002(3) -0.006(3)
O7 0.044(4) 0.034(3) 0.057(4) 0.000(3) 0.005(3) -0.008(3)
O8 0.048(4) 0.043(3) 0.035(4) 0.000(3) -0.003(3) -0.005(3)
O9 0.031(3) 0.028(3) 0.061(4) -0.005(3) 0.002(3) 0.000(3)
O10 0.051(4) 0.036(3) 0.072(5) 0.000(3) 0.004(4) 0.006(3)
O11 0.044(4) 0.041(3) 0.053(4) 0.008(3) -0.004(3) 0.005(3)
O12 0.030(3) 0.043(3) 0.067(5) -0.013(3) -0.001(3) 0.003(3)
O13 0.052(4) 0.036(3) 0.073(5) -0.009(3) 0.003(4) -0.012(3)
O14 0.045(4) 0.061(4) 0.047(4) -0.004(3) 0.012(3) -0.027(3)
O15 0.051(4) 0.030(3) 0.095(6) -0.014(4) 0.015(4) -0.005(3)
O16 0.056(4) 0.056(4) 0.069(5) -0.008(4) 0.006(4) 0.004(4)
O17 0.060(4) 0.050(4) 0.032(4) -0.002(3) 0.011(3) -0.009(3)
O18 0.040(3) 0.054(4) 0.071(5) -0.011(4) 0.023(3) -0.016(3)
O19 0.042(4) 0.048(4) 0.057(4) -0.003(3) -0.003(3) -0.011(3)
O20 0.023(3) 0.047(4) 0.081(5) 0.004(4) -0.005(3) 0.010(3)
O22 0.042(4) 0.057(4) 0.055(5) -0.008(4) -0.013(3) 0.007(3)
O23 0.0457(6) 0.0476(6) 0.0597(6) -0.0033(6) 0.0049(6) -0.0009(6)
O24 0.034(4) 0.077(4) 0.040(4) 0.002(4) -0.004(3) 0.001(3)
O25 0.050(4) 0.039(3) 0.083(5) -0.001(4) 0.008(4) -0.012(3)
O26 0.048(4) 0.035(3) 0.071(5) -0.016(3) -0.001(3) 0.007(3)
O27 0.0463(6) 0.0470(6) 0.0596(6) -0.0022(6) 0.0045(6) -0.0009(6)
O28 0.060(4) 0.057(4) 0.062(4) 0.021(4) 0.024(3) 0.018(4)
O29 0.035(4) 0.048(4) 0.081(5) -0.008(4) 0.002(3) 0.000(3)
O30 0.0470(4) 0.0513(4) 0.0509(4) 0.0021(4) 0.0082(4) -0.0051(4)
O31 0.056(4) 0.075(4) 0.027(4) 0.006(3) -0.013(3) -0.002(4)
O32 0.067(5) 0.046(4) 0.093(6) -0.001(4) -0.017(4) 0.006(4)
O33 0.083(5) 0.034(3) 0.065(5) -0.002(3) 0.014(4) 0.007(4)
O34 0.078(5) 0.055(4) 0.060(5) 0.007(4) 0.029(4) 0.001(4)
O35 0.092(5) 0.045(4) 0.025(4) -0.009(3) -0.002(3) 0.001(4)
O36 0.061(4) 0.062(4) 0.069(5) 0.002(4) 0.027(4) -0.011(4)
O37 0.054(4) 0.042(4) 0.099(6) -0.001(4) -0.006(4) 0.002(4)
O38 0.080(5) 0.061(4) 0.094(6) 0.005(4) 0.012(4) -0.003(4)
O40 0.074(5) 0.056(4) 0.084(6) 0.016(4) 0.024(4) 0.004(4)
O41 0.065(5) 0.090(5) 0.061(5) 0.010(4) 0.013(4) -0.025(4)
O42 0.081(6) 0.158(8) 0.086(7) -0.008(6) -0.006(5) -0.058(6)
O47 0.113(6) 0.103(6) 0.097(7) 0.014(5) 0.042(5) 0.015(6)
O51 0.196(10) 0.062(5) 0.078(7) 0.022(5) -0.009(7) 0.005(6)
N3 0.129(9) 0.054(5) 0.078(7) -0.021(5) 0.022(6) -0.017(6)
C3 0.079(10) 0.100(10) 0.185(17) -0.017(11) -0.033(10) -0.013(9)
C5 0.073(8) 0.068(7) 0.142(13) 0.018(8) 0.004(8) -0.030(7)
C6 0.066(7) 0.076(8) 0.241(16) -0.062(9) 0.070(8) -0.040(7)
C9 0.085(8) 0.067(7) 0.098(10) -0.018(7) -0.068(7) 0.022(7)

loop_
_atom_type_symbol
_atom_type_description
_atom_type_scat_dispersion_real
_atom_type_scat_dispersion_imag
_atom_type_scat_source
C C 0.0033 0.0016 'International Tables Vol C Tables 4.2.6.8 and 6.1.1.4'
H H 0.0000 0.0000 'International Tables Vol C Tables 4.2.6.8 and 6.1.1.4'
N N 0.0061 0.0033 'International Tables Vol C Tables 4.2.6.8 and 6.1.1.4'
O O 0.0106 0.0060 'International Tables Vol C Tables 4.2.6.8 and 6.1.1.4'
P P 0.1023 0.0942 'International Tables Vol C Tables 4.2.6.8 and 6.1.1.4'
Gd Gd -0.1653 3.9035 'International Tables Vol C Tables 4.2.6.8 and 6.1.1.4'
W W -0.8490 6.8722 'International Tables Vol C Tables 4.2.6.8 and 6.1.1.4'

loop_
_geom_angle_atom_site_label_1
_geom_angle_atom_site_label_2
_geom_angle_atom_site_label_3
_geom_angle
_geom_angle_site_symmetry_1
_geom_angle_site_symmetry_3
O31 W1 O20 103.7(3) . .
O31 W1 O24 102.2(3) . .
O20 W1 O24 91.4(3) . .
O31 W1 O12 102.4(3) . .
O20 W1 O12 92.9(3) . .
O24 W1 O12 153.3(2) . .
O31 W1 O19 95.4(3) . .
O20 W1 O19 160.9(3) . .
O24 W1 O19 84.1(3) . .
O12 W1 O19 83.3(3) . .
O31 W1 O4 166.8(2) . .
O20 W1 O4 88.5(2) . .
O24 W1 O4 82.0(2) . .
O12 W1 O4 71.7(2) . .
O19 W1 O4 72.5(2) . .
O35 W2 O13 103.4(3) . .
O35 W2 O29 103.1(3) . .
O13 W2 O29 87.6(3) . .
O35 W2 O8 99.9(3) . .
O13 W2 O8 91.4(3) . .
O29 W2 O8 156.5(3) . .
O35 W2 O25 101.2(3) . .
O13 W2 O25 155.4(3) . .
O29 W2 O25 86.1(3) . .
O8 W2 O25 85.2(3) . .
O35 W2 O1 171.4(2) . .
O13 W2 O1 82.6(2) . .
O29 W2 O1 83.1(2) . .
O8 W2 O1 73.5(2) . .
O25 W2 O1 73.0(2) . .
O32 W3 O15 103.5(3) . .
O32 W3 O11 100.9(3) . .
O15 W3 O11 88.0(3) . .
O32 W3 O12 102.4(3) . .
O15 W3 O12 90.2(3) . .
O11 W3 O12 156.4(3) . .
O32 W3 O5 100.2(3) . .
O15 W3 O5 156.2(3) . .
O11 W3 O5 85.9(3) . .
O12 W3 O5 86.4(2) . .
O32 W3 O4 172.8(3) . .
O15 W3 O4 82.4(2) . .
O11 W3 O4 83.2(2) . .
O12 W3 O4 73.2(2) . .
O5 W3 O4 74.0(2) . .
O33 W4 O5 100.4(3) . .
O33 W4 O19 99.4(3) . .
O5 W4 O19 89.8(3) . .
O33 W4 O7 104.7(3) . .
O5 W4 O7 87.2(3) . .
O19 W4 O7 155.9(3) . .
O33 W4 O16 103.8(3) . .
O5 W4 O16 155.8(3) . .
O19 W4 O16 88.1(3) . .
O7 W4 O16 84.9(3) . .
O33 W4 O4 170.3(3) . .
O5 W4 O4 72.9(2) . .
O19 W4 O4 74.0(2) . .
O7 W4 O4 82.3(2) . .
O16 W4 O4 83.3(2) . .
O22 W5 O6 99.5(3) . .
O22 W5 O25 100.4(3) . .
O6 W5 O25 88.8(3) . .
O22 W5 O18 104.5(3) . .
O6 W5 O18 155.9(2) . .
O25 W5 O18 88.2(3) . .
O22 W5 O7 103.1(3) . .
O6 W5 O7 88.4(3) . .
O25 W5 O7 156.4(3) . .
O18 W5 O7 84.8(3) . .
O22 W5 O1 171.7(3) . .
O6 W5 O1 73.9(2) . .
O25 W5 O1 74.7(2) . .
O18 W5 O1 82.3(2) . .
O7 W5 O1 82.1(2) . .
O28 W6 O23 101.4(3) . .
O28 W6 O17 101.0(3) . .
O23 W6 O17 94.3(3) . .
O28 W6 O15 101.2(3) . .
O23 W6 O15 93.6(3) . .
O17 W6 O15 154.5(3) . .
O28 W6 O10 96.5(3) . .
O23 W6 O10 162.0(3) . .
O17 W6 O10 83.5(2) . .
O15 W6 O10 81.5(3) . .
O28 W6 O9 174.0(3) . .
O23 W6 O9 81.7(2) . .
O17 W6 O9 73.5(2) . .
O15 W6 O9 83.7(2) . .
O10 W6 O9 80.6(2) . .
O36 W7 O30 103.4(3) . .
O36 W7 O18 102.8(3) . .
O30 W7 O18 153.8(3) . .
O36 W7 O14 100.1(3) . .
O30 W7 O14 89.4(3) . .
O18 W7 O14 86.5(3) . .
O36 W7 O16 103.5(3) . .
O30 W7 O16 87.9(3) . .
O18 W7 O16 85.5(3) . .
O14 W7 O16 156.2(3) . .
O37 W8 O26 103.7(3) . .
O37 W8 O2 101.3(3) . .
O26 W8 O2 95.1(3) . .
O37 W8 O17 101.2(3) . .
O26 W8 O17 94.2(3) . .
O2 W8 O17 152.8(2) . .
O37 W8 O13 95.1(3) . .
O26 W8 O13 161.2(3) . .
O2 W8 O13 79.1(3) . .
O17 W8 O13 83.9(3) . .
O37 W8 O9 171.9(3) . .
O26 W8 O9 81.2(2) . .
O2 W8 O9 84.5(2) . .
O17 W8 O9 71.7(2) . .
O13 W8 O9 80.4(2) . .
O41 W9 O10 103.6(3) . .
O41 W9 O11 102.6(3) . .
O10 W9 O11 87.8(3) . .
O41 W9 O8 101.2(3) . .
O10 W9 O8 91.0(2) . .
O11 W9 O8 155.7(3) . .
O41 W9 O6 100.2(3) . .
O10 W9 O6 156.1(3) . .
O11 W9 O6 85.4(2) . .
O8 W9 O6 85.9(2) . .
O41 W9 O1 171.7(3) . .
O10 W9 O1 83.3(3) . .
O11 W9 O1 82.0(2) . .
O8 W9 O1 73.8(2) . .
O6 W9 O1 73.1(2) . .
O40 W10 O27 103.3(3) . .
O40 W10 O24 100.9(3) . .
O27 W10 O24 90.8(3) . .
O40 W10 O34 101.6(3) . .
O27 W10 O34 93.4(3) . .
O24 W10 O34 155.6(3) . .
O40 W10 O30 97.2(3) . .
O27 W10 O30 159.5(3) . .
O24 W10 O30 84.4(2) . .
O34 W10 O30 83.3(3) . .
O40 W10 O3 167.7(3) . .
O27 W10 O3 88.1(2) . .
O24 W10 O3 83.1(2) . .
O34 W10 O3 73.0(2) . .
O30 W10 O3 71.5(2) . .
O38 W11 O2 103.2(3) . .
O38 W11 O34 100.1(3) . .
O2 W11 O34 92.1(3) . .
O38 W11 O29 103.0(3) . .
O2 W11 O29 85.1(3) . .
O34 W11 O29 156.8(3) . .
O38 W11 O14 100.4(3) . .
O2 W11 O14 156.1(2) . .
O34 W11 O14 87.6(3) . .
O29 W11 O14 85.8(3) . .
O38 W11 O3 172.3(3) . .
O2 W11 O3 81.6(2) . .
O34 W11 O3 73.5(2) . .
O29 W11 O3 83.2(2) . .
O14 W11 O3 75.4(2) . .
O20 Gd1 O27 72.8(2) . .
O20 Gd1 O23 80.9(2) . .
O27 Gd1 O23 122.6(2) . .
O20 Gd1 O26 122.9(2) . .
O27 Gd1 O26 79.4(2) . .
O23 Gd1 O26 73.8(2) . .
O20 Gd1 O42 77.6(3) . .
O27 Gd1 O42 139.8(3) . .
O23 Gd1 O42 77.5(3) . .
O26 Gd1 O42 140.4(3) . .
O20 Gd1 O51 139.1(3) . .
O27 Gd1 O51 77.0(3) . .
O23 Gd1 O51 139.6(3) . .
O26 Gd1 O51 76.4(3) . .
O42 Gd1 O51 111.3(3) . .
O20 Gd1 O31 76.7(2) . 3_565
O27 Gd1 O31 76.4(2) . 3_565
O23 Gd1 O31 144.2(2) . 3_565
O26 Gd1 O31 141.9(2) . 3_565
O42 Gd1 O31 70.8(3) . 3_565
O51 Gd1 O31 69.8(3) . 3_565
O20 Gd1 O47 143.2(2) . .
O27 Gd1 O47 142.9(2) . .
O23 Gd1 O47 82.2(3) . .
O26 Gd1 O47 82.6(3) . .
O42 Gd1 O47 66.8(3) . .
O51 Gd1 O47 67.3(3) . .
O31 Gd1 O47 99.6(3) 3_565 .
O3 P1 O4 108.5(4) . .
O3 P1 O1 110.0(3) . .
O4 P1 O1 109.1(3) . .
O3 P1 O9 110.6(3) . .
O4 P1 O9 110.2(3) . .
O1 P1 O9 108.5(4) . .
P1 O1 W9 126.3(3) . .
P1 O1 W2 124.9(3) . .
W9 O1 W2 88.71(19) . .
P1 O1 W5 127.3(3) . .
W9 O1 W5 88.81(18) . .
W2 O1 W5 88.56(17) . .
W11 O2 W8 157.0(3) . .
P1 O3 W11 126.9(3) . .
P1 O3 W10 126.9(3) . .
W11 O3 W10 89.04(19) . .
P1 O4 W3 125.5(3) . .
P1 O4 W1 126.6(3) . .
W3 O4 W1 89.38(18) . .
P1 O4 W4 126.5(3) . .
W3 O4 W4 87.30(18) . .
W1 O4 W4 89.16(18) . .
W4 O5 W3 125.5(3) . .
W5 O6 W9 124.0(3) . .
W4 O7 W5 154.0(3) . .
W2 O8 W9 124.0(3) . .
P1 O9 W6 129.4(3) . .
P1 O9 W8 127.5(3) . .
W6 O9 W8 90.3(2) . .
W9 O10 W6 152.7(4) . .
W9 O11 W3 149.1(3) . .
W3 O12 W1 125.6(3) . .
W2 O13 W8 153.7(4) . .
W7 O14 W11 123.9(3) . .
W3 O15 W6 153.1(4) . .
W4 O16 W7 151.1(4) . .
W6 O17 W8 121.7(3) . .
W5 O18 W7 153.4(3) . .
W4 O19 W1 124.2(3) . .
W1 O20 Gd1 158.2(4) . .
W6 O23 Gd1 137.0(3) . .
W10 O24 W1 144.8(4) . .
W5 O25 W2 123.7(3) . .
W8 O26 Gd1 137.5(3) . .
W10 O27 Gd1 159.3(3) . .
W2 O29 W11 148.7(4) . .
W7 O30 W10 127.3(4) . .
W1 O31 Gd1 156.1(4) . 3_565
W11 O34 W10 124.4(3) . .
C1 N1 C3 103.7(12) . .
C1 N1 C4 112.4(12) . .
C3 N1 C4 116.2(11) . .
C1 N1 C2 91.7(9) . .
C3 N1 C2 118.9(12) . .
C4 N1 C2 110.8(11) . .
C6 N2 C7 115.3(7) . .
C6 N2 C8 97.0(4) . .
C7 N2 C8 103.7(5) . .
C6 N2 C5 108.0(6) . .
C7 N2 C5 126.6(5) . .
C8 N2 C5 100.4(4) . .
C12 N3 C9 109.9(11) . .
C12 N3 C10 110.5(11) . .
C9 N3 C10 107.8(9) . .
C12 N3 C11 106.5(11) . .
C9 N3 C11 110.1(10) . .
C10 N3 C11 112.0(11) . .
N1 C1 H1A 109.5 . .
N1 C1 H1B 109.5 . .
H1A C1 H1B 109.5 . .
N1 C1 H1C 109.5 . .
H1A C1 H1C 109.5 . .
H1B C1 H1C 109.5 . .
N1 C2 H2A 109.5 . .
N1 C2 H2B 109.5 . .
H2A C2 H2B 109.5 . .
N1 C2 H2C 109.5 . .
H2A C2 H2C 109.5 . .
H2B C2 H2C 109.5 . .
N1 C3 H3A 109.5 . .
N1 C3 H3B 109.5 . .
H3A C3 H3B 109.5 . .
N1 C3 H3C 109.5 . .
H3A C3 H3C 109.5 . .
H3B C3 H3C 109.5 . .
N1 C4 H4A 109.5 . .
N1 C4 H4B 109.5 . .
H4A C4 H4B 109.5 . .
N1 C4 H4C 109.5 . .
H4A C4 H4C 109.5 . .
H4B C4 H4C 109.5 . .
N2 C5 H5A 109.5 . .
N2 C5 H5B 109.5 . .
H5A C5 H5B 109.5 . .
N2 C5 H5C 109.5 . .
H5A C5 H5C 109.5 . .
H5B C5 H5C 109.5 . .
N2 C6 H6A 109.5 . .
N2 C6 H6B 109.5 . .
H6A C6 H6B 109.5 . .
N2 C6 H6C 109.5 . .
H6A C6 H6C 109.5 . .
H6B C6 H6C 109.5 . .
N2 C7 H7A 109.5 . .
N2 C7 H7B 109.5 . .
H7A C7 H7B 109.5 . .
N2 C7 H7C 109.5 . .
H7A C7 H7C 109.5 . .
H7B C7 H7C 109.5 . .
N2 C8 H8A 109.5 . .
N2 C8 H8B 109.5 . .
H8A C8 H8B 109.5 . .
N2 C8 H8C 109.5 . .
H8A C8 H8C 109.5 . .
H8B C8 H8C 109.5 . .
N3 C9 H9A 109.5 . .
N3 C9 H9B 109.5 . .
H9A C9 H9B 109.5 . .
N3 C9 H9C 109.5 . .
H9A C9 H9C 109.5 . .
H9B C9 H9C 109.5 . .
N3 C10 H10A 109.5 . .
N3 C10 H10B 109.5 . .
H10A C10 H10B 109.5 . .
N3 C10 H10C 109.5 . .
H10A C10 H10C 109.5 . .
H10B C10 H10C 109.5 . .
N3 C11 H11A 109.5 . .
N3 C11 H11B 109.5 . .
H11A C11 H11B 109.5 . .
N3 C11 H11C 109.5 . .
H11A C11 H11C 109.5 . .
H11B C11 H11C 109.5 . .
N3 C12 H12A 109.5 . .
N3 C12 H12B 109.5 . .
H12A C12 H12B 109.5 . .
N3 C12 H12C 109.5 . .
H12A C12 H12C 109.5 . .
H12B C12 H12C 109.5 . .

loop_
_geom_bond_atom_site_label_1
_geom_bond_atom_site_label_2
_geom_bond_distance
_geom_bond_site_symmetry_2
W1 O31 1.747(6) .
W1 O20 1.764(6) .
W1 O24 1.926(7) .
W1 O12 1.954(7) .
W1 O19 2.043(6) .
W1 O4 2.465(5) .
W2 O35 1.689(6) .
W2 O13 1.823(6) .
W2 O29 1.881(7) .
W2 O8 1.917(6) .
W2 O25 2.009(6) .
W2 O1 2.450(5) .
W3 O32 1.669(7) .
W3 O15 1.904(6) .
W3 O11 1.910(6) .
W3 O12 1.915(6) .
W3 O5 1.929(6) .
W3 O4 2.428(6) .
W4 O33 1.685(7) .
W4 O5 1.894(6) .
W4 O19 1.896(6) .
W4 O7 1.898(6) .
W4 O16 1.919(7) .
W4 O4 2.495(5) .
W5 O22 1.716(6) .
W5 O6 1.880(6) .
W5 O25 1.881(6) .
W5 O18 1.902(7) .
W5 O7 1.909(6) .
W5 O1 2.463(5) .
W6 O28 1.718(7) .
W6 O23 1.778(5) .
W6 O17 1.880(6) .
W6 O15 1.933(6) .
W6 O10 2.066(6) .
W6 O9 2.352(6) .
W7 O36 1.713(7) .
W7 O30 1.833(6) .
W7 O18 1.909(7) .
W7 O14 1.911(6) .
W7 O16 1.924(6) .
W8 O37 1.703(7) .
W8 O26 1.772(6) .
W8 O2 1.913(7) .
W8 O17 1.957(6) .
W8 O13 2.045(6) .
W8 O9 2.376(5) .
W9 O41 1.741(7) .
W9 O10 1.822(6) .
W9 O11 1.898(6) .
W9 O8 1.942(6) .
W9 O6 1.991(6) .
W9 O1 2.422(6) .
W10 O40 1.666(8) .
W10 O27 1.736(5) .
W10 O24 1.919(7) .
W10 O34 1.941(7) .
W10 O30 2.048(6) .
W10 O3 2.445(6) .
W11 O38 1.685(7) .
W11 O2 1.891(7) .
W11 O34 1.925(7) .
W11 O29 1.937(7) .
W11 O14 1.957(6) .
W11 O3 2.433(6) .
Gd1 O20 2.308(6) .
Gd1 O27 2.334(5) .
Gd1 O23 2.348(5) .
Gd1 O26 2.365(6) .
Gd1 O42 2.427(9) .
Gd1 O51 2.490(8) .
Gd1 O31 2.492(6) 3_565
Gd1 O47 2.580(9) .
P1 O3 1.498(7) .
P1 O4 1.515(6) .
P1 O1 1.517(6) .
P1 O9 1.533(6) .
O31 Gd1 2.492(6) 3_565
N1 C1 1.425(17) .
N1 C3 1.496(18) .
N1 C4 1.578(19) .
N1 C2 1.632(17) .
N2 C6 1.454(5) .
N2 C7 1.460(7) .
N2 C8 1.469(6) .
N2 C5 1.4798(9) .
N3 C12 1.419(19) .
N3 C9 1.469(14) .
N3 C10 1.526(16) .
N3 C11 1.543(18) .
C1 H1A 0.9600 .
C1 H1B 0.9600 .
C1 H1C 0.9600 .
C2 H2A 0.9600 .
C2 H2B 0.9600 .
C2 H2C 0.9600 .
C3 H3A 0.9600 .
C3 H3B 0.9600 .
C3 H3C 0.9600 .
C4 H4A 0.9600 .
C4 H4B 0.9600 .
C4 H4C 0.9600 .
C5 H5A 0.9600 .
C5 H5B 0.9600 .
C5 H5C 0.9600 .
C6 H6A 0.9600 .
C6 H6B 0.9600 .
C6 H6C 0.9600 .
C7 H7A 0.9600 .
C7 H7B 0.9600 .
C7 H7C 0.9600 .
C8 H8A 0.9600 .
C8 H8B 0.9600 .
C8 H8C 0.9600 .
C9 H9A 0.9600 .
C9 H9B 0.9600 .
C9 H9C 0.9600 .
C10 H10A 0.9600 .
C10 H10B 0.9600 .
C10 H10C 0.9600 .
C11 H11A 0.9600 .
C11 H11B 0.9600 .
C11 H11C 0.9600 .
C12 H12A 0.9600 .
C12 H12B 0.9600 .
C12 H12C 0.9600 .
